data_2105136
loop_
_publ_author_name
'Merlini, Marco'
'Perchiazzi, Natale'
'Hanfland, Michael'
'Bossak, Alexei'

_publ_section_title
;
 Phase transition at high pressure in Cu~2~CO~3~(OH)~2~ related to the
 reduction of the Jahn--Teller effect
;
_journal_coeditor_code PS5017
_journal_issue 3
_journal_name_full 'Acta Crystallographica Section B'
_journal_page_first 266
_journal_page_last 274
_journal_paper_doi 10.1107/S0108768112011226
_journal_volume 68
_journal_year 2012
_chemical_formula_sum 'C Cu2 O5'
_chemical_formula_weight 219.1
_chemical_name_systematic ' ?'
_space_group_IT_number 14
_symmetry_cell_setting monoclinic
_symmetry_space_group_name_Hall '-P 2yab'
_symmetry_space_group_name_H-M 'P 1 21/a 1'
_cell_angle_alpha 90
_cell_angle_beta 95.0321
_cell_angle_gamma 90
_cell_formula_units_Z 4
_cell_length_a 9.1142
_cell_length_b 12.0534
_cell_length_c 3.0574
_cell_measurement_temperature 293
_cell_volume 334.583
_computing_cell_refinement unknown
_computing_data_collection unknown
_computing_data_reduction unknown
_computing_molecular_graphics unknown
_computing_structure_solution unknown
_diffrn_ambient_temperature 293
_diffrn_measured_fraction_theta_full 0.57
_diffrn_measured_fraction_theta_max 0.38
_diffrn_radiation_type X-ray
_diffrn_radiation_wavelength 0.414
_diffrn_reflns_av_sigmaI/netI 0.0265
_diffrn_reflns_limit_h_max 11
_diffrn_reflns_limit_h_min -10
_diffrn_reflns_limit_k_max 8
_diffrn_reflns_limit_k_min -8
_diffrn_reflns_limit_l_max 3
_diffrn_reflns_limit_l_min -3
_diffrn_reflns_number 643
_diffrn_reflns_theta_full 9.44
_diffrn_reflns_theta_max 15.33
_diffrn_reflns_theta_min 2.61
_exptl_absorpt_coefficient_mu 2.587
_exptl_absorpt_correction_T_max 1
_exptl_absorpt_correction_T_min 1
_exptl_absorpt_correction_type none
_exptl_crystal_density_diffrn 4.3481
_exptl_crystal_F_000 416
_refine_ls_extinction_method none
_refine_ls_goodness_of_fit_ref 4.60
_refine_ls_number_constraints 0
_refine_ls_number_parameters 34
_refine_ls_number_reflns 612
_refine_ls_number_restraints 3
_refine_ls_R_factor_all 0.1291
_refine_ls_R_factor_gt 0.0796
_refine_ls_shift/su_max 0.0017
_refine_ls_shift/su_mean 0.0005
_refine_ls_structure_factor_coef F
_refine_ls_weighting_details w=1/(\s^2^(F)+0.0001F^2^)
_refine_ls_weighting_scheme sigma
_refine_ls_wR_factor_gt 0.0859
_refine_ls_wR_factor_ref 0.0942
_reflns_number_gt 442
_reflns_number_total 612
_reflns_threshold_expression I>3\s(I)
_cod_data_source_file ps5017.cif
_cod_data_source_block malachite_p5
_cod_depositor_comments
;
The following automatic conversions were performed:

'_exptl_absorpt_correction_type' value 'None' changed to 'none'
according to /home/saulius/struct/CIF-dictionaries/cif_core.dic
dictionary named 'cif_core.dic' version 2.4.1 from 2010-06-29.

Automatic conversion script
Id: cif_fix_values 1891 2012-01-12 08:04:46Z andrius 
;
_cod_original_cell_volume 334.5825
_cod_original_formula_sum 'C1 Cu2 O5'
_cod_database_code 2105136
_cod_database_fobs_code 2105136

loop_
_symmetry_equiv_pos_site_id
_symmetry_equiv_pos_as_xyz
1 x,y,z
2 -x+1/2,y+1/2,-z
3 -x,-y,-z
4 x+1/2,-y+1/2,z

loop_
_atom_site_type_symbol
_atom_site_label
_atom_site_fract_x
_atom_site_fract_y
_atom_site_fract_z
_atom_site_U_iso_or_equiv
_atom_site_adp_type
_atom_site_calc_flag
_atom_site_occupancy
_atom_site_symmetry_multiplicity
Cu Cu1 0.5042(2) 0.2894(5) 0.8647(9) 0.0138(9) Uiso d 1 4
Cu Cu2 0.2337(3) 0.3939(5) 0.3669(7) 0.0127(9) Uiso d 1 4
O O1 0.1355(11) 0.137(2) 0.311(4) 0.008(4) Uiso d 1 4
O O2 0.3451(13) 0.2327(17) 0.420(5) 0.019(4) Uiso d 1 4
O O3 0.3432(11) 0.0586(17) 0.627(4) 0.002(3) Uiso d 1 4
O O4 0.0923(12) 0.349(2) 0.876(4) 0.009(4) Uiso d 1 4
O O5 0.3800(12) 0.415(3) 0.847(4) 0.015(4) Uiso d 1 4
C C 0.2744(12) 0.1404(17) 0.431(6) 0.006(5) Uiso d 1 4

loop_
_atom_type_symbol
_atom_type_scat_dispersion_real
_atom_type_scat_dispersion_imag
_atom_type_scat_source
Cu 0.2485 0.4750 'International Tables Vol C tables 4.2.6.8 and 6.1.1.1'
C 0.0000 0.0005 'International Tables Vol C tables 4.2.6.8 and 6.1.1.1'
O 0.0019 0.0019 'International Tables Vol C tables 4.2.6.8 and 6.1.1.1'

loop_
_geom_bond_atom_site_label_1
_geom_bond_atom_site_label_2
_geom_bond_site_symmetry_2
_geom_bond_distance
Cu1 O1 4_555 2.330(15)
Cu1 O1 4_556 1.947(16)
Cu1 O2 . 2.017(14)
Cu1 O2 1_556 2.425(15)
Cu1 O4 4_555 1.85(3)
Cu1 O5 . 1.89(3)
Cu2 O2 . 2.191(19)
Cu2 O3 2_556 2.11(2)
Cu2 O4 1_554 1.967(14)
Cu2 O4 . 2.174(14)
Cu2 O5 1_554 2.177(13)
Cu2 O5 . 1.912(12)
O1 O2 . 2.23(2)
O1 O3 . 2.257(19)
O1 O5 2_546 2.72(4)
O1 O5 4_454 2.693(17)
O1 C . 1.288(15)
O2 O3 . 2.19(3)
O2 O4 4_555 2.73(2)
O2 O5 . 2.56(3)
O2 C . 1.29(3)
O3 O4 4_555 2.58(2)
O3 C . 1.29(2)
O3 C 1_556 2.77(2)
O4 O5 . 2.750(19)
